data_4514476
loop_
_publ_author_name
'Li, Bao'
'Chen, Xi'
'Hu, Peng'
'Kirchon, Angelo'
'Zhao, Yu-Meng'
'Pang, Jiandong'
'Zhang, Tianle'
'Zhou, Hong-Cai'

_publ_section_title
;
 Facile Fabrication of a Multifunctional Metal-Organic Framework-based
 Sensor Exhibiting Exclusive Solvochromic Behaviors toward Ketone
 Molecules.
;
_journal_issue 8
_journal_name_full 'ACS applied materials &amp; interfaces'
_journal_page_first 8227
_journal_page_last 8233
_journal_paper_doi 10.1021/acsami.8b19815
_journal_volume 11
_journal_year 2019
_chemical_absolute_configuration unknown
_chemical_formula_moiety 'C92 H66 Mn6 N6 O43 P6'
_chemical_formula_sum 'C92 H66 Mn6 N6 O43 P6'
_chemical_formula_weight 2458.97
_space_group_crystal_system orthorhombic
_space_group_IT_number 20
_space_group_name_Hall 'C 2c 2'
_space_group_name_H-M_alt 'C 2 2 21'
_symmetry_space_group_name_Hall 'C 2c 2'
_symmetry_space_group_name_H-M 'C 2 2 21'
_atom_sites_solution_hydrogens mixed
_audit_creation_date 2017-10-25
_audit_creation_method
;
Olex2 1.2-beta
(compiled 2017.08.10 svn.r3458 for OlexSys, GUI svn.r5381)
;
_cell_angle_alpha 90
_cell_angle_beta 90
_cell_angle_gamma 90
_cell_formula_units_Z 4
_cell_length_a 21.0921(11)
_cell_length_b 28.4208(8)
_cell_length_c 34.8069(8)
_cell_measurement_reflns_used 4976
_cell_measurement_temperature 173(2)
_cell_measurement_theta_max 66.6070
_cell_measurement_theta_min 4.0120
_cell_volume 20865.1(13)
_computing_structure_refinement 'SHELXL-2014/7 (Sheldrick, 2014)'
_diffrn_ambient_temperature 173(2)
_diffrn_measured_fraction_theta_full 0.994
_diffrn_measured_fraction_theta_max 0.973
_diffrn_measurement_device_type 'SuperNova, Dual, Cu at zero, Atlas'
_diffrn_radiation_type 'Cu K\a'
_diffrn_radiation_wavelength 1.54178
_diffrn_reflns_av_R_equivalents 0.1082
_diffrn_reflns_av_unetI/netI 0.1061
_diffrn_reflns_Laue_measured_fraction_full 0.994
_diffrn_reflns_Laue_measured_fraction_max 0.973
_diffrn_reflns_number 17753
_diffrn_reflns_point_group_measured_fraction_full 0.908
_diffrn_reflns_point_group_measured_fraction_max 0.877
_diffrn_reflns_theta_full 67.679
_diffrn_reflns_theta_max 71.213
_diffrn_reflns_theta_min 3.359
_diffrn_source 'SuperNova (Cu) X-ray Source'
_exptl_absorpt_coefficient_mu 3.731
_exptl_absorpt_correction_T_max 0.689
_exptl_absorpt_correction_T_min 0.498
_exptl_absorpt_correction_type multi-scan
_exptl_absorpt_process_details
;
CrysAlisPro, Agilent Technologies,
Version 1.171.36.32 (release 02-08-2013 CrysAlis171 .NET)
(compiled Aug  2 2013,16:46:58)
Empirical absorption correction using spherical harmonics,
 implemented in SCALE3 ABSPACK scaling algorithm.
;
_exptl_crystal_colour red
_exptl_crystal_density_diffrn 0.783
_exptl_crystal_description block
_exptl_crystal_F_000 4976
_exptl_crystal_size_max 0.2
_exptl_crystal_size_mid 0.2
_exptl_crystal_size_min 0.1
_platon_squeeze_details
;
;
_refine_diff_density_max 0.872
_refine_diff_density_min -0.317
_refine_diff_density_rms 0.065
_refine_ls_abs_structure_details
;
 Classical Flack method preferred over Parsons because s.u. lower.
;
_refine_ls_abs_structure_Flack -0.067(8&#x00A3;&#x00A9;
_refine_ls_extinction_method none
_refine_ls_goodness_of_fit_ref 0.837
_refine_ls_hydrogen_treatment constr
_refine_ls_matrix_type full
_refine_ls_number_parameters 736
_refine_ls_number_reflns 17753
_refine_ls_number_restraints 96
_refine_ls_restrained_S_all 0.844
_refine_ls_R_factor_all 0.1215
_refine_ls_R_factor_gt 0.0722
_refine_ls_shift/su_max 0.001
_refine_ls_shift/su_mean 0.000
_refine_ls_structure_factor_coef Fsqd
_refine_ls_weighting_details 'w=1/[\s^2^(Fo^2^)+(0.1167P)^2^] where P=(Fo^2^+2Fc^2^)/3'
_refine_ls_weighting_scheme calc
_refine_ls_wR_factor_gt 0.1828
_refine_ls_wR_factor_ref 0.2024
_reflns_Friedel_coverage 0.691
_reflns_Friedel_fraction_full 0.811
_reflns_Friedel_fraction_max 0.768
_reflns_number_gt 8413
_reflns_number_total 17753
_reflns_threshold_expression 'I > 2\s(I)'
_cod_data_source_file am8b19815_si_002.cif
_cod_data_source_block 1'
_cod_database_code 4514476
_shelx_shelxl_version_number 2014/7
_shelx_space_group_comment
;
The symmetry employed for this shelxl refinement is uniquely defined
by the following loop, which should always be used as a source of
symmetry information in preference to the above space-group names.
They are only intended as comments.
;

loop_
_space_group_symop_operation_xyz
'x, y, z'
'-x, -y, z+1/2'
'-x, y, -z+1/2'
'x, -y, -z'
'x+1/2, y+1/2, z'
'-x+1/2, -y+1/2, z+1/2'
'-x+1/2, y+1/2, -z+1/2'
'x+1/2, -y+1/2, -z'

loop_
_atom_site_label
_atom_site_type_symbol
_atom_site_fract_x
_atom_site_fract_y
_atom_site_fract_z
_atom_site_U_iso_or_equiv
_atom_site_adp_type
_atom_site_occupancy
_atom_site_site_symmetry_order
_atom_site_calc_flag
_atom_site_refinement_flags_posn
_atom_site_refinement_flags_adp
_atom_site_refinement_flags_occupancy
O4 O -0.0541(4) 0.6200(2) -0.44813(18) 0.092(2) Uani 1 1 d . . .
O3 O 0.1520(4) 0.8806(2) -0.42367(16) 0.091(2) Uani 1 1 d . . .
O12 O 0.1122(3) 0.77789(19) -0.30986(16) 0.0759(17) Uani 1 1 d . . .
O10 O 0.1086(4) 0.61803(19) -0.18316(16) 0.0785(18) Uani 1 1 d . . .
O11 O 0.2007(4) 0.6500(2) -0.16728(19) 0.096(2) Uani 1 1 d . . .
O21 O 0.5000 1.0124(3) -0.2500 0.079(3) Uani 1 2 d S T P
O17 O 0.1046(5) 0.5819(2) -0.26548(18) 0.118(3) Uani 1 1 d . . .
O5 O -0.1062(3) 0.6493(2) -0.3979(2) 0.0879(19) Uani 1 1 d . . .
O15 O 0.3013(4) 0.7721(2) -0.4030(2) 0.102(2) Uani 1 1 d . . .
O6 O 0.0705(3) 0.8218(2) -0.43323(18) 0.090(2) Uani 1 1 d . . .
O9 O 0.1762(4) 0.8455(2) -0.29965(16) 0.090(2) Uani 1 1 d . . .
O8 O 0.3094(4) 1.0354(2) -0.3446(2) 0.093(2) Uani 1 1 d . . .
O14 O 0.4255(6) 0.9460(3) -0.4898(2) 0.152(4) Uani 1 1 d . . .
O7 O 0.3759(4) 1.0112(2) -0.2988(3) 0.120(3) Uani 1 1 d . . .
O20 O 0.4882(7) 1.0301(4) -0.3347(2) 0.185(6) Uani 1 1 d . . .
H20A H 0.4726 1.0028 -0.3381 0.222 Uiso 1 1 d R U .
H20B H 0.5278 1.0275 -0.3307 0.222 Uiso 1 1 d R U .
O16 O 0.0245(6) 0.6051(4) -0.2936(4) 0.175(6) Uani 1 1 d . . .
O18 O 0.2293(4) 0.7111(2) -0.3935(2) 0.103(2) Uani 1 1 d . . .
O1 O 0.2694(5) 0.8976(3) -0.5915(3) 0.132(4) Uani 1 1 d . . .
O2 O 0.3292(5) 0.9451(3) -0.5604(3) 0.125(3) Uani 1 1 d . . .
O13 O 0.4169(5) 0.9752(2) -0.4340(2) 0.115(3) Uani 1 1 d . . .
O19 O 0.4381(3) 1.0521(2) -0.38443(16) 0.0860(19) Uani 1 1 d . . .
H19A H 0.4380 1.0252 -0.3738 0.103 Uiso 1 1 d R U .
H19B H 0.4712 1.0671 -0.3778 0.103 Uiso 1 1 d R U .
O22 O 0.5293(6) 1.0336(4) -0.4571(3) 0.088(4) Uani 0.5 1 d . . P
H22A H 0.5532 1.0024 -0.4657 0.132 Uiso 1 1 d R U .
H22B H 0.5677 1.0569 -0.4521 0.132 Uiso 1 1 d R U .
P2 P 0.15855(15) 0.80992(8) -0.33309(7) 0.0792(7) Uani 1 1 d . . .
P1 P 0.13336(15) 0.82941(8) -0.40900(7) 0.0836(8) Uani 1 1 d . . .
P3 P 0.22990(15) 0.76752(9) -0.38964(8) 0.0887(8) Uani 1 1 d . . .
N2 N 0.2205(4) 0.7827(3) -0.3471(2) 0.088(3) Uani 1 1 d . . .
N1 N 0.1159(4) 0.8351(2) -0.3653(2) 0.081(2) Uani 1 1 d . . .
N3 N 0.1854(5) 0.7915(3) -0.4200(2) 0.092(3) Uani 1 1 d . . .
C26 C 0.1263(5) 0.7481(3) -0.2787(3) 0.072(3) Uani 1 1 d . . .
C8 C -0.0654(6) 0.6521(3) -0.4238(3) 0.081(3) Uani 1 1 d . . .
C28 C 0.0836(5) 0.6897(3) -0.2364(2) 0.071(3) Uani 1 1 d . . .
H28 H 0.0496 0.6717 -0.2278 0.085 Uiso 1 1 calc R U .
C21 C 0.3093(7) 0.9289(3) -0.2902(3) 0.108(4) Uani 1 1 d . . .
H21A H 0.3467 0.9319 -0.2763 0.129 Uiso 1 1 calc R U .
C23 C 0.1437(6) 0.6849(3) -0.2198(2) 0.075(3) Uani 1 1 d D . .
C9 C -0.0282(5) 0.6960(3) -0.4260(2) 0.080(3) Uani 1 1 d . . .
C22 C 0.1508(5) 0.6485(3) -0.1889(2) 0.073(3) Uani 1 1 d D . .
C25 C 0.1851(6) 0.7428(3) -0.2628(3) 0.089(3) Uani 1 1 d . . .
H25 H 0.2193 0.7597 -0.2724 0.107 Uiso 1 1 calc R U .
C37 C 0.1188(6) 0.6282(3) -0.3200(3) 0.073(3) Uani 1 1 d . . .
C16 C 0.2899(5) 0.9640(3) -0.3156(2) 0.075(3) Uani 1 1 d . . .
C11 C 0.0446(6) 0.7469(4) -0.4592(3) 0.101(4) Uani 1 1 d . . .
H11 H 0.0723 0.7519 -0.4795 0.121 Uiso 1 1 calc R U .
C18 C 0.1953(5) 0.9204(3) -0.3311(3) 0.083(3) Uani 1 1 d . . .
H18 H 0.1566 0.9181 -0.3437 0.100 Uiso 1 1 calc R U .
C42 C 0.0917(5) 0.6526(3) -0.3503(3) 0.086(3) Uani 1 1 d . . .
H42 H 0.0482 0.6508 -0.3544 0.103 Uiso 1 1 calc R U .
C13 C 0.0004(5) 0.7699(4) -0.3987(3) 0.092(3) Uani 1 1 d . . .
H13 H -0.0027 0.7918 -0.3789 0.110 Uiso 1 1 calc R U .
C15 C 0.3313(7) 1.0054(3) -0.3191(3) 0.093(3) Uani 1 1 d . . .
C38 C 0.1820(7) 0.6327(4) -0.3147(3) 0.095(3) Uani 1 1 d . . .
H38 H 0.2016 0.6168 -0.2946 0.114 Uiso 1 1 calc R U .
C12 C 0.0392(5) 0.7785(3) -0.4308(3) 0.082(3) Uani 1 1 d . . .
C30 C 0.3828(5) 0.8970(3) -0.4420(2) 0.078(3) Uani 1 1 d . . .
C24 C 0.1935(6) 0.7122(3) -0.2326(3) 0.091(3) Uani 1 1 d . . .
H24 H 0.2329 0.7100 -0.2207 0.109 Uiso 1 1 calc R U .
C39 C 0.2184(6) 0.6612(4) -0.3392(4) 0.094(3) Uani 1 1 d . . .
H39 H 0.2618 0.6639 -0.3349 0.112 Uiso 1 1 calc R U .
C33 C 0.3282(5) 0.8163(3) -0.4161(3) 0.086(3) Uani 1 1 d . . .
C5 C 0.1817(6) 0.8903(3) -0.4585(3) 0.090(3) Uani 1 1 d . . .
C20 C 0.2711(7) 0.8888(4) -0.2859(3) 0.115(4) Uani 1 1 d . . .
H20 H 0.2832 0.8648 -0.2692 0.138 Uiso 1 1 calc R U .
C2 C 0.2448(6) 0.9112(4) -0.5262(3) 0.091(3) Uani 1 1 d . . .
C36 C 0.0782(7) 0.6024(3) -0.2927(3) 0.094(4) Uani 1 1 d . . .
C35 C 0.3617(5) 0.8935(3) -0.4033(2) 0.077(3) Uani 1 1 d . . .
H35 H 0.3678 0.9187 -0.3866 0.092 Uiso 1 1 calc R U .
C17 C 0.2333(6) 0.9588(3) -0.3364(3) 0.088(3) Uani 1 1 d . . .
H17 H 0.2215 0.9818 -0.3540 0.106 Uiso 1 1 calc R U .
C31 C 0.3774(6) 0.8590(3) -0.4658(3) 0.095(3) Uani 1 1 d . . .
H31 H 0.3930 0.8606 -0.4908 0.114 Uiso 1 1 calc R U .
C7 C 0.2572(5) 0.9360(3) -0.4926(3) 0.080(3) Uani 1 1 d . . .
H7 H 0.2870 0.9601 -0.4929 0.097 Uiso 1 1 calc R U .
C41 C 0.1301(7) 0.6803(3) -0.3752(3) 0.092(4) Uani 1 1 d . . .
H41 H 0.1118 0.6954 -0.3962 0.111 Uiso 1 1 calc R U .
C14 C -0.0332(6) 0.7279(4) -0.3973(3) 0.092(3) Uani 1 1 d . . .
H14 H -0.0594 0.7217 -0.3764 0.111 Uiso 1 1 calc R U .
C40 C 0.1923(6) 0.6845(3) -0.3687(3) 0.082(3) Uani 1 1 d . . .
C34 C 0.3337(5) 0.8551(4) -0.3908(3) 0.091(3) Uani 1 1 d . . .
H34 H 0.3178 0.8534 -0.3660 0.109 Uiso 1 1 calc R U .
C6 C 0.2262(5) 0.9257(3) -0.4587(3) 0.077(3) Uani 1 1 d . . .
H6 H 0.2352 0.9424 -0.4363 0.093 Uiso 1 1 calc R U .
C27 C 0.0762(5) 0.7223(3) -0.2661(2) 0.077(3) Uani 1 1 d . . .
H27 H 0.0365 0.7264 -0.2774 0.092 Uiso 1 1 calc R U .
C4 C 0.1701(7) 0.8645(4) -0.4922(3) 0.123(5) Uani 1 1 d . . .
H4 H 0.1421 0.8393 -0.4919 0.148 Uiso 1 1 calc R U .
C19 C 0.2157(6) 0.8849(3) -0.3066(3) 0.086(3) Uani 1 1 d . . .
C32 C 0.3491(6) 0.8187(4) -0.4532(3) 0.101(3) Uani 1 1 d . . .
H32 H 0.3441 0.7931 -0.4696 0.121 Uiso 1 1 calc R U .
C3 C 0.1999(7) 0.8767(5) -0.5247(3) 0.127(5) Uani 1 1 d . . .
H3 H 0.1896 0.8609 -0.5473 0.152 Uiso 1 1 calc R U .
C1 C 0.2830(8) 0.9200(5) -0.5605(4) 0.117(5) Uani 1 1 d . . .
C10 C 0.0082(6) 0.7068(4) -0.4574(3) 0.099(4) Uani 1 1 d . . .
H10 H 0.0109 0.6847 -0.4781 0.119 Uiso 1 1 d R U .
C29 C 0.4096(5) 0.9412(4) -0.4565(3) 0.086(3) Uani 1 1 d . . .
O23 O 0.5781(14) 0.9482(9) -0.2876(6) 0.221(12) Uani 0.5 1 d D U P
C45 C 0.637(2) 0.8834(10) -0.3102(6) 0.374(14) Uani 0.5 1 d D U P
C43 C 0.520(2) 0.899(2) -0.321(2) 0.382(17) Uani 0.5 1 d D U P
C47 C 0.750(2) 0.8789(19) -0.3216(11) 0.384(15) Uani 0.5 1 d D U P
H47 H 0.7890 0.8942 -0.3249 0.461 Uiso 0.5 1 calc R U P
C46 C 0.695(2) 0.9049(13) -0.3151(10) 0.380(14) Uani 0.5 1 d D U P
H46 H 0.6977 0.9375 -0.3142 0.457 Uiso 0.5 1 calc R U P
C49 C 0.688(3) 0.8090(12) -0.3182(12) 0.383(15) Uani 0.5 1 d D U P
H49 H 0.6851 0.7764 -0.3194 0.460 Uiso 0.5 1 calc R U P
C44 C 0.580(2) 0.9099(11) -0.3038(12) 0.360(14) Uani 0.5 1 d D U P
C48 C 0.747(2) 0.8300(19) -0.3232(10) 0.385(15) Uani 0.5 1 d D U P
H48 H 0.7834 0.8120 -0.3274 0.462 Uiso 0.5 1 calc R U P
C50 C 0.633(2) 0.8350(10) -0.3115(10) 0.380(14) Uani 0.5 1 d D U P
H50 H 0.5947 0.8198 -0.3080 0.456 Uiso 0.5 1 calc R U P
Mn1 Mn 0.44109(8) 1.06347(4) -0.28613(3) 0.0688(4) Uani 1 1 d . . .
Mn2 Mn 0.34794(8) 1.09306(5) -0.37123(4) 0.0725(4) Uani 1 1 d . . .
Mn3 Mn 0.42923(9) 1.04630(5) -0.45069(4) 0.0832(5) Uani 1 1 d . . .
H21 H 0.5234 0.9951 -0.2640 0.100 Uiso 0.5 1 d R U P

loop_
_atom_site_aniso_label
_atom_site_aniso_U_11
_atom_site_aniso_U_22
_atom_site_aniso_U_33
_atom_site_aniso_U_23
_atom_site_aniso_U_13
_atom_site_aniso_U_12
O4 0.140(6) 0.074(4) 0.061(3) 0.000(3) -0.005(4) -0.033(4)
O3 0.149(6) 0.062(3) 0.062(3) 0.007(3) 0.033(4) -0.034(4)
O12 0.106(5) 0.062(3) 0.060(3) 0.006(3) 0.013(3) -0.035(3)
O10 0.128(6) 0.051(3) 0.057(3) -0.005(3) 0.001(3) -0.013(4)
O11 0.136(6) 0.078(4) 0.075(4) 0.006(4) -0.017(5) -0.005(4)
O21 0.140(8) 0.051(4) 0.045(4) 0.000 -0.021(5) 0.000
O17 0.237(10) 0.072(4) 0.046(3) -0.008(3) 0.003(5) -0.031(5)
O5 0.096(5) 0.062(4) 0.106(5) 0.012(4) -0.005(4) -0.011(4)
O15 0.127(6) 0.073(4) 0.107(5) 0.000(4) 0.028(5) -0.022(4)
O6 0.109(5) 0.080(4) 0.081(4) 0.012(3) 0.012(4) -0.038(4)
O9 0.142(6) 0.073(4) 0.055(3) -0.003(3) 0.017(3) -0.044(4)
O8 0.123(6) 0.066(4) 0.091(4) 0.012(4) -0.022(4) -0.021(4)
O14 0.259(12) 0.136(7) 0.059(4) 0.001(4) 0.032(6) -0.095(8)
O7 0.159(7) 0.055(3) 0.144(7) 0.022(4) -0.067(6) -0.049(4)
O20 0.312(15) 0.152(8) 0.091(6) -0.024(6) -0.042(8) 0.110(10)
O16 0.130(8) 0.143(8) 0.251(13) 0.113(9) 0.102(9) 0.032(7)
O18 0.141(6) 0.063(4) 0.105(5) 0.000(4) 0.053(5) -0.022(4)
O1 0.178(9) 0.129(7) 0.091(5) 0.041(5) 0.062(6) 0.060(6)
O2 0.124(7) 0.116(7) 0.135(7) 0.070(6) 0.054(6) 0.028(6)
O13 0.204(9) 0.068(4) 0.074(4) 0.017(4) 0.003(5) -0.023(5)
O19 0.129(5) 0.067(3) 0.062(3) 0.002(3) -0.001(4) -0.020(4)
O22 0.098(9) 0.090(8) 0.077(8) 0.047(7) 0.013(7) 0.042(7)
P2 0.116(2) 0.0559(11) 0.0657(13) 0.0017(11) 0.0197(15) -0.0252(14)
P1 0.123(2) 0.0618(13) 0.0656(14) 0.0011(11) 0.0250(15) -0.0314(15)
P3 0.115(2) 0.0637(14) 0.0870(18) -0.0024(13) 0.0306(17) -0.0269(15)
N2 0.129(7) 0.058(4) 0.077(5) 0.008(4) 0.012(5) -0.036(5)
N1 0.118(6) 0.059(4) 0.067(4) 0.001(3) 0.015(4) -0.025(4)
N3 0.138(8) 0.071(5) 0.067(5) -0.009(4) 0.026(5) -0.025(5)
C26 0.103(8) 0.053(4) 0.061(5) 0.000(4) 0.018(6) -0.033(5)
C8 0.111(9) 0.074(6) 0.058(5) 0.013(5) -0.006(6) -0.010(6)
C28 0.103(8) 0.058(4) 0.051(4) -0.011(4) 0.019(5) -0.016(5)
C21 0.187(12) 0.057(5) 0.079(6) 0.012(5) -0.036(8) -0.030(7)
C23 0.118(8) 0.056(4) 0.052(4) -0.009(4) -0.002(6) -0.010(5)
C9 0.115(8) 0.075(6) 0.050(5) 0.003(5) -0.002(5) -0.013(6)
C22 0.112(8) 0.062(5) 0.045(4) 0.000(4) -0.003(5) -0.018(6)
C25 0.119(10) 0.075(6) 0.074(6) 0.008(5) 0.002(6) -0.042(6)
C37 0.112(9) 0.050(4) 0.057(5) 0.005(4) 0.018(5) 0.012(5)
C16 0.108(8) 0.058(5) 0.060(5) -0.006(4) -0.007(5) -0.012(5)
C11 0.145(11) 0.102(8) 0.055(5) 0.003(5) 0.005(6) -0.014(8)
C18 0.084(7) 0.061(5) 0.104(7) -0.002(5) -0.008(6) -0.023(5)
C42 0.094(8) 0.063(5) 0.101(7) 0.003(5) 0.007(6) -0.013(5)
C13 0.120(9) 0.092(7) 0.063(5) 0.001(5) 0.023(6) -0.028(7)
C15 0.146(11) 0.062(5) 0.070(6) -0.006(5) -0.010(7) -0.035(7)
C38 0.128(11) 0.069(6) 0.088(7) -0.006(6) -0.024(7) 0.001(7)
C12 0.111(8) 0.074(6) 0.062(5) 0.008(5) 0.013(5) -0.023(6)
C30 0.099(7) 0.080(6) 0.055(5) 0.012(5) 0.012(5) 0.001(5)
C24 0.134(9) 0.062(5) 0.076(6) 0.003(5) -0.013(6) -0.033(6)
C39 0.087(8) 0.074(6) 0.120(9) 0.008(7) 0.005(7) -0.024(6)
C33 0.095(8) 0.079(6) 0.085(6) 0.012(6) 0.038(6) -0.001(6)
C5 0.147(10) 0.067(5) 0.056(5) 0.016(4) 0.028(6) -0.015(6)
C20 0.191(13) 0.082(6) 0.073(6) 0.007(6) -0.037(8) -0.061(8)
C2 0.118(9) 0.081(6) 0.073(6) 0.030(6) 0.029(6) 0.030(7)
C36 0.126(10) 0.063(5) 0.094(8) 0.010(5) 0.046(8) -0.006(7)
C35 0.103(8) 0.074(6) 0.052(5) 0.002(4) 0.015(5) -0.007(5)
C17 0.120(9) 0.060(5) 0.085(6) 0.000(5) -0.015(7) -0.005(6)
C31 0.152(11) 0.079(6) 0.053(5) -0.003(5) 0.027(6) -0.022(7)
C7 0.101(7) 0.048(4) 0.092(7) 0.020(5) 0.030(6) 0.000(5)
C41 0.160(12) 0.055(5) 0.061(5) 0.017(4) 0.017(7) -0.001(6)
C14 0.127(9) 0.088(7) 0.061(5) 0.002(5) 0.011(6) -0.022(7)
C40 0.095(8) 0.061(5) 0.091(7) -0.010(5) 0.015(7) -0.014(6)
C34 0.112(9) 0.093(7) 0.068(6) 0.001(6) 0.015(6) -0.008(7)
C6 0.091(7) 0.064(5) 0.077(6) 0.022(5) 0.018(5) -0.003(5)
C27 0.117(8) 0.061(5) 0.053(4) -0.006(4) 0.024(5) 0.013(5)
C4 0.208(14) 0.117(9) 0.044(5) 0.009(6) 0.023(7) -0.063(10)
C19 0.134(10) 0.065(5) 0.059(5) -0.005(5) 0.009(6) -0.026(6)
C32 0.122(9) 0.104(8) 0.076(6) 0.003(6) 0.025(7) -0.009(7)
C3 0.188(14) 0.129(10) 0.063(6) -0.007(7) 0.029(8) -0.039(11)
C1 0.138(13) 0.107(10) 0.107(10) 0.061(8) 0.056(9) 0.066(9)
C10 0.163(11) 0.086(7) 0.049(5) 0.002(5) -0.006(6) -0.023(7)
C29 0.104(8) 0.083(6) 0.071(6) 0.022(6) -0.012(6) -0.016(6)
O23 0.31(3) 0.22(2) 0.129(13) -0.109(14) -0.093(16) 0.18(2)
C45 0.46(3) 0.38(3) 0.281(19) -0.03(2) -0.03(3) 0.10(3)
C43 0.45(3) 0.42(3) 0.28(3) -0.02(3) -0.03(3) 0.06(3)
C47 0.47(3) 0.39(3) 0.30(2) -0.03(3) -0.01(3) 0.10(3)
C46 0.46(3) 0.39(3) 0.29(2) -0.03(2) -0.02(3) 0.10(3)
C49 0.47(3) 0.39(3) 0.30(2) -0.02(3) -0.02(3) 0.11(3)
C44 0.44(3) 0.38(3) 0.258(19) -0.03(2) -0.04(2) 0.10(3)
C48 0.47(3) 0.39(3) 0.30(2) -0.02(3) -0.01(3) 0.10(3)
C50 0.46(3) 0.38(3) 0.29(2) -0.02(2) -0.02(3) 0.11(3)
Mn1 0.1146(12) 0.0432(6) 0.0486(6) -0.0004(5) -0.0204(8) -0.0017(7)
Mn2 0.1178(12) 0.0564(7) 0.0432(6) 0.0077(6) -0.0117(8) -0.0194(8)
Mn3 0.1354(15) 0.0639(8) 0.0503(7) 0.0085(6) -0.0182(9) -0.0069(9)

loop_
_atom_type_symbol
_atom_type_description
_atom_type_scat_dispersion_real
_atom_type_scat_dispersion_imag
_atom_type_scat_source
C C 0.0181 0.0091 'International Tables Vol C Tables 4.2.6.8 and 6.1.1.4'
H H 0.0000 0.0000 'International Tables Vol C Tables 4.2.6.8 and 6.1.1.4'
N N 0.0311 0.0180 'International Tables Vol C Tables 4.2.6.8 and 6.1.1.4'
O O 0.0492 0.0322 'International Tables Vol C Tables 4.2.6.8 and 6.1.1.4'
Mn Mn -0.5299 2.8052 'International Tables Vol C Tables 4.2.6.8 and 6.1.1.4'
P P 0.2955 0.4335 'International Tables Vol C Tables 4.2.6.8 and 6.1.1.4'

loop_
_geom_angle_atom_site_label_1
_geom_angle_atom_site_label_2
_geom_angle_atom_site_label_3
_geom_angle
_geom_angle_site_symmetry_1
_geom_angle_site_symmetry_3
C8 O4 Mn3 134.9(6) . 5_445
C5 O3 P1 124.9(6) . .
C26 O12 P2 128.2(6) . .
C22 O10 Mn1 139.5(5) . 7_544
C22 O10 Mn2 93.6(5) . 7_544
Mn1 O10 Mn2 113.2(2) 7_544 7_544
C22 O11 Mn2 87.3(5) . 7_544
Mn1 O21 Mn1 101.2(3) 3_654 .
Mn1 O21 H21 111.5 3_654 .
Mn1 O21 H21 111.6 . .
C36 O17 Mn1 124.2(9) . 7_544
C8 O5 Mn2 133.7(6) . 5_445
C33 O15 P3 122.3(7) . .
C12 O6 P1 118.9(6) . .
C19 O9 P2 121.2(5) . .
C15 O8 Mn2 133.1(7) . .
C29 O14 Mn3 166.2(10) . 4_574
C15 O7 Mn1 138.6(7) . .
Mn1 O20 H20A 109.1 . .
Mn1 O20 H20B 111.0 . .
H20A O20 H20B 108.8 . .
C36 O16 Mn1 141.4(9) . 5_445
C40 O18 P3 119.7(6) . .
C1 O1 Mn2 106.1(10) . 4_574
C1 O2 Mn3 148.9(8) . 4_574
C29 O13 Mn3 125.4(6) . .
Mn2 O19 Mn3 99.8(3) . .
Mn2 O19 H19A 111.7 . .
Mn3 O19 H19A 111.6 . .
Mn2 O19 H19B 112.0 . .
Mn3 O19 H19B 111.9 . .
H19A O19 H19B 109.7 . .
Mn3 O22 H22A 129.4 . .
Mn3 O22 H22B 128.8 . .
H22A O22 H22B 101.8 . .
O12 P2 O9 98.0(3) . .
O12 P2 N2 112.9(4) . .
O9 P2 N2 109.9(4) . .
O12 P2 N1 105.7(4) . .
O9 P2 N1 111.1(4) . .
N2 P2 N1 117.5(4) . .
N1 P1 N3 117.7(5) . .
N1 P1 O6 109.4(4) . .
N3 P1 O6 111.0(4) . .
N1 P1 O3 105.9(4) . .
N3 P1 O3 111.9(4) . .
O6 P1 O3 99.3(4) . .
N2 P3 N3 116.3(5) . .
N2 P3 O15 112.2(5) . .
N3 P3 O15 109.7(4) . .
N2 P3 O18 110.9(4) . .
N3 P3 O18 111.8(5) . .
O15 P3 O18 93.7(4) . .
P3 N2 P2 122.0(6) . .
P1 N1 P2 119.9(5) . .
P3 N3 P1 123.2(5) . .
C27 C26 C25 121.0(9) . .
C27 C26 O12 114.1(10) . .
C25 C26 O12 124.8(8) . .
O5 C8 O4 124.4(9) . .
O5 C8 C9 117.3(9) . .
O4 C8 C9 118.3(10) . .
C27 C28 C23 118.2(9) . .
C27 C28 H28 120.9 . .
C23 C28 H28 120.9 . .
C16 C21 C20 118.7(11) . .
C16 C21 H21A 120.6 . .
C20 C21 H21A 120.6 . .
C24 C23 C28 120.1(8) . .
C24 C23 C22 122.9(10) . .
C28 C23 C22 117.0(9) . .
C14 C9 C10 118.8(9) . .
C14 C9 C8 119.2(9) . .
C10 C9 C8 121.9(9) . .
O10 C22 O11 120.4(7) . .
O10 C22 C23 121.2(9) . .
O11 C22 C23 118.4(9) . .
O10 C22 Mn2 57.7(4) . 7_544
O11 C22 Mn2 63.1(4) . 7_544
C23 C22 Mn2 171.4(7) . 7_544
C26 C25 C24 119.8(10) . .
C26 C25 H25 120.1 . .
C24 C25 H25 120.1 . .
C38 C37 C42 117.7(10) . .
C38 C37 C36 122.1(11) . .
C42 C37 C36 119.9(12) . .
C21 C16 C17 120.0(9) . .
C21 C16 C15 116.9(10) . .
C17 C16 C15 123.1(9) . .
C12 C11 C10 118.4(10) . .
C12 C11 H11 120.8 . .
C10 C11 H11 120.8 . .
C17 C18 C19 118.8(10) . .
C17 C18 H18 120.6 . .
C19 C18 H18 120.6 . .
C37 C42 C41 120.3(11) . .
C37 C42 H42 119.8 . .
C41 C42 H42 119.8 . .
C14 C13 C12 118.3(9) . .
C14 C13 H13 120.9 . .
C12 C13 H13 120.9 . .
O7 C15 O8 126.3(9) . .
O7 C15 C16 122.0(10) . .
O8 C15 C16 111.5(10) . .
C37 C38 C39 120.6(11) . .
C37 C38 H38 119.7 . .
C39 C38 H38 119.7 . .
C11 C12 O6 120.4(9) . .
C11 C12 C13 121.2(9) . .
O6 C12 C13 118.4(9) . .
C31 C30 C35 119.5(9) . .
C31 C30 C29 120.1(8) . .
C35 C30 C29 120.4(9) . .
C25 C24 C23 120.2(11) . .
C25 C24 H24 119.9 . .
C23 C24 H24 119.9 . .
C40 C39 C38 121.7(11) . .
C40 C39 H39 119.2 . .
C38 C39 H39 119.2 . .
C32 C33 C34 121.5(9) . .
C32 C33 O15 117.8(10) . .
C34 C33 O15 120.7(8) . .
C6 C5 O3 117.1(9) . .
C6 C5 C4 119.8(9) . .
O3 C5 C4 123.1(9) . .
C19 C20 C21 119.8(10) . .
C19 C20 H20 120.1 . .
C21 C20 H20 120.1 . .
C3 C2 C7 117.5(9) . .
C3 C2 C1 122.5(13) . .
C7 C2 C1 119.8(13) . .
O16 C36 O17 119.9(12) . .
O16 C36 C37 121.9(13) . .
O17 C36 C37 117.6(13) . .
C34 C35 C30 120.7(9) . .
C34 C35 H35 119.6 . .
C30 C35 H35 119.6 . .
C18 C17 C16 120.9(9) . .
C18 C17 H17 119.5 . .
C16 C17 H17 119.5 . .
C32 C31 C30 120.4(9) . .
C32 C31 H31 119.8 . .
C30 C31 H31 119.8 . .
C6 C7 C2 121.5(9) . .
C6 C7 H7 119.2 . .
C2 C7 H7 119.2 . .
C40 C41 C42 120.3(10) . .
C40 C41 H41 119.8 . .
C42 C41 H41 119.8 . .
C9 C14 C13 120.8(9) . .
C9 C14 H14 119.6 . .
C13 C14 H14 119.6 . .
C41 C40 C39 119.3(10) . .
C41 C40 O18 119.7(11) . .
C39 C40 O18 120.9(11) . .
C35 C34 C33 118.6(9) . .
C35 C34 H34 120.7 . .
C33 C34 H34 120.7 . .
C5 C6 C7 118.8(9) . .
C5 C6 H6 120.6 . .
C7 C6 H6 120.6 . .
C26 C27 C28 120.6(10) . .
C26 C27 H27 119.7 . .
C28 C27 H27 119.7 . .
C3 C4 C5 119.3(11) . .
C3 C4 H4 120.4 . .
C5 C4 H4 120.4 . .
C20 C19 C18 121.7(9) . .
C20 C19 O9 118.2(9) . .
C18 C19 O9 119.8(10) . .
C31 C32 C33 119.1(10) . .
C31 C32 H32 120.4 . .
C33 C32 H32 120.4 . .
C4 C3 C2 122.9(11) . .
C4 C3 H3 118.5 . .
C2 C3 H3 118.5 . .
O2 C1 O1 118.4(12) . .
O2 C1 C2 122.9(17) . .
O1 C1 C2 118.6(16) . .
C9 C10 C11 122.3(9) . .
C9 C10 H10 119.2 . .
C11 C10 H10 118.4 . .
O14 C29 O13 118.4(9) . .
O14 C29 C30 122.0(10) . .
O13 C29 C30 119.5(9) . .
C50 C45 C46 118.8(15) . .
C50 C45 C44 119.4(18) . .
C46 C45 C44 121.8(18) . .
C48 C47 C46 119.7(16) . .
C48 C47 H47 120.2 . .
C46 C47 H47 120.2 . .
C45 C46 C47 121.8(16) . .
C45 C46 H46 119.1 . .
C47 C46 H46 119.1 . .
C50 C49 C48 122.4(17) . .
C50 C49 H49 118.8 . .
C48 C49 H49 118.8 . .
O23 C44 C45 125(3) . .
O23 C44 C43 110(3) . .
C45 C44 C43 124(2) . .
C47 C48 C49 117.7(16) . .
C47 C48 H48 121.2 . .
C49 C48 H48 121.1 . .
C45 C50 C49 119.6(16) . .
C45 C50 H50 120.2 . .
C49 C50 H50 120.2 . .
O7 Mn1 O17 93.2(4) . 7_554
O7 Mn1 O16 156.6(4) . 5
O17 Mn1 O16 110.1(4) 7_554 5
O7 Mn1 O10 95.0(3) . 7_554
O17 Mn1 O10 91.2(3) 7_554 7_554
O16 Mn1 O10 86.7(3) 5 7_554
O7 Mn1 O20 79.9(5) . .
O17 Mn1 O20 168.4(3) 7_554 .
O16 Mn1 O20 76.8(5) 5 .
O10 Mn1 O20 98.6(3) 7_554 .
O7 Mn1 O21 91.2(3) . .
O17 Mn1 O21 86.4(2) 7_554 .
O16 Mn1 O21 88.4(3) 5 .
O10 Mn1 O21 173.4(2) 7_554 .
O20 Mn1 O21 84.4(2) . .
O8 Mn2 O5 175.7(3) . 5
O8 Mn2 O1 93.9(3) . 4_574
O5 Mn2 O1 89.6(3) 5 4_574
O8 Mn2 O10 91.9(2) . 7_554
O5 Mn2 O10 86.8(3) 5 7_554
O1 Mn2 O10 143.5(4) 4_574 7_554
O8 Mn2 O19 90.8(3) . .
O5 Mn2 O19 85.1(3) 5 .
O1 Mn2 O19 126.4(4) 4_574 .
O10 Mn2 O19 89.5(2) 7_554 .
O8 Mn2 O11 96.9(3) . 7_554
O5 Mn2 O11 85.9(3) 5 7_554
O1 Mn2 O11 85.5(4) 4_574 7_554
O10 Mn2 O11 58.1(2) 7_554 7_554
O19 Mn2 O11 146.7(3) . 7_554
O8 Mn2 C22 97.1(3) . 7_554
O5 Mn2 C22 83.7(3) 5 7_554
O1 Mn2 C22 114.9(4) 4_574 7_554
O10 Mn2 C22 28.6(3) 7_554 7_554
O19 Mn2 C22 117.4(3) . 7_554
O11 Mn2 C22 29.6(3) 7_554 7_554
O14 Mn3 O13 111.6(3) 4_574 .
O14 Mn3 O4 86.8(3) 4_574 5
O13 Mn3 O4 161.5(3) . 5
O14 Mn3 O22 87.2(4) 4_574 .
O13 Mn3 O22 89.4(4) . .
O4 Mn3 O22 90.4(4) 5 .
O14 Mn3 O2 97.4(4) 4_574 4_574
O13 Mn3 O2 86.5(4) . 4_574
O4 Mn3 O2 92.4(3) 5 4_574
O22 Mn3 O2 174.7(3) . 4_574
O14 Mn3 O19 169.6(3) 4_574 .
O13 Mn3 O19 78.7(2) . .
O4 Mn3 O19 82.8(2) 5 .
O22 Mn3 O19 92.1(4) . .
O2 Mn3 O19 83.9(3) 4_574 .

loop_
_geom_bond_atom_site_label_1
_geom_bond_atom_site_label_2
_geom_bond_distance
_geom_bond_site_symmetry_2
O4 C8 1.268(11) .
O4 Mn3 2.127(6) 5_445
O3 C5 1.392(10) .
O3 P1 1.592(6) .
O12 C26 1.407(11) .
O12 P2 1.561(6) .
O10 C22 1.258(10) .
O10 Mn1 2.155(6) 7_544
O10 Mn2 2.220(6) 7_544
O11 C22 1.295(11) .
O11 Mn2 2.338(7) 7_544
O21 Mn1 2.288(5) 3_654
O21 Mn1 2.288(5) .
O21 H21 0.8499 .
O17 C36 1.245(14) .
O17 Mn1 2.105(7) 7_544
O5 C8 1.247(12) .
O5 Mn2 2.087(7) 5_445
O15 C33 1.453(11) .
O15 P3 1.581(8) .
O6 C12 1.398(10) .
O6 P1 1.587(7) .
O9 C19 1.415(11) .
O9 P2 1.587(6) .
O8 C15 1.314(12) .
O8 Mn2 2.051(7) .
O14 C29 1.217(11) .
O14 Mn3 2.083(7) 4_574
O7 C15 1.188(13) .
O7 Mn1 2.073(7) .
O20 Mn1 2.179(9) .
O20 H20A 0.8501 .
O20 H20B 0.8496 .
O16 C36 1.136(15) .
O16 Mn1 2.135(11) 5_445
O18 C40 1.387(12) .
O18 P3 1.609(7) .
O1 C1 1.284(18) .
O1 Mn2 2.121(8) 4_574
O2 C1 1.210(18) .
O2 Mn3 2.158(11) 4_574
O13 C29 1.253(12) .
O13 Mn3 2.120(7) .
O19 Mn2 2.277(7) .
O19 Mn3 2.320(6) .
O19 H19A 0.8501 .
O19 H19B 0.8501 .
O22 Mn3 2.152(13) .
O22 H22A 1.0625 .
O22 H22B 1.0626 .
P2 N2 1.594(10) .
P2 N1 1.605(9) .
P1 N1 1.573(8) .
P1 N3 1.585(10) .
P3 N2 1.555(8) .
P3 N3 1.568(10) .
C26 C27 1.360(13) .
C26 C25 1.367(14) .
C8 C9 1.475(13) .
C28 C27 1.398(12) .
C28 C23 1.400(13) .
C28 H28 0.9300 .
C21 C16 1.396(13) .
C21 C20 1.403(14) .
C21 H21A 0.9300 .
C23 C24 1.380(14) .
C23 C22 1.499(9) .
C9 C14 1.353(13) .
C9 C10 1.372(14) .
C22 Mn2 2.620(8) 7_544
C25 C24 1.375(13) .
C25 H25 0.9300 .
C37 C38 1.352(15) .
C37 C42 1.385(14) .
C37 C36 1.475(14) .
C16 C17 1.403(14) .
C16 C15 1.470(13) .
C11 C12 1.339(13) .
C11 C10 1.376(15) .
C11 H11 0.9300 .
C18 C17 1.366(12) .
C18 C19 1.391(13) .
C18 H18 0.9300 .
C42 C41 1.425(13) .
C42 H42 0.9300 .
C13 C14 1.388(13) .
C13 C12 1.408(13) .
C13 H13 0.9300 .
C38 C39 1.406(15) .
C38 H38 0.9300 .
C30 C31 1.368(13) .
C30 C35 1.422(12) .
C30 C29 1.465(13) .
C24 H24 0.9300 .
C39 C40 1.341(15) .
C39 H39 0.9300 .
C33 C32 1.367(13) .
C33 C34 1.414(14) .
C5 C6 1.375(13) .
C5 C4 1.404(14) .
C20 C19 1.377(16) .
C20 H20 0.9300 .
C2 C3 1.364(16) .
C2 C7 1.392(14) .
C2 C1 1.461(15) .
C35 C34 1.316(13) .
C35 H35 0.9300 .
C17 H17 0.9300 .
C31 C32 1.364(14) .
C31 H31 0.9300 .
C7 C6 1.381(12) .
C7 H7 0.9300 .
C41 C40 1.337(15) .
C41 H41 0.9300 .
C14 H14 0.9300 .
C34 H34 0.9300 .
C6 H6 0.9300 .
C27 H27 0.9300 .
C4 C3 1.340(14) .
C4 H4 0.9300 .
C32 H32 0.9300 .
C3 H3 0.9300 .
C10 H10 0.9594 .
O23 C44 1.226(13) .
C45 C50 1.378(12) .
C45 C46 1.388(12) .
C45 C44 1.425(12) .
C43 C44 1.440(13) .
C47 C48 1.392(12) .
C47 C46 1.397(12) .
C47 H47 0.9300 .
C46 H46 0.9300 .
C49 C50 1.390(12) .
C49 C48 1.395(12) .
C49 H49 0.9300 .
C48 H48 0.9300 .
C50 H50 0.9300 .
Mn1 O17 2.105(7) 7_554
Mn1 O16 2.135(11) 5
Mn1 O10 2.155(6) 7_554
Mn2 O5 2.087(7) 5
Mn2 O1 2.121(8) 4_574
Mn2 O10 2.220(6) 7_554
Mn2 O11 2.338(7) 7_554
Mn2 C22 2.620(7) 7_554
Mn3 O14 2.083(7) 4_574
Mn3 O4 2.127(6) 5
Mn3 O2 2.158(11) 4_574

loop_
_geom_torsion_atom_site_label_1
_geom_torsion_atom_site_label_2
_geom_torsion_atom_site_label_3
_geom_torsion_atom_site_label_4
_geom_torsion
_geom_torsion_site_symmetry_1
_geom_torsion_site_symmetry_4
C26 O12 P2 O9 -65.9(7) . .
C26 O12 P2 N2 49.7(7) . .
C26 O12 P2 N1 179.4(6) . .
C19 O9 P2 O12 -176.0(8) . .
C19 O9 P2 N2 66.0(9) . .
C19 O9 P2 N1 -65.7(9) . .
C12 O6 P1 N1 -73.2(8) . .
C12 O6 P1 N3 58.3(8) . .
C12 O6 P1 O3 176.2(7) . .
C5 O3 P1 N1 167.5(9) . .
C5 O3 P1 N3 38.0(10) . .
C5 O3 P1 O6 -79.1(9) . .
C33 O15 P3 N2 -83.1(9) . .
C33 O15 P3 N3 47.8(9) . .
C33 O15 P3 O18 162.5(8) . .
C40 O18 P3 N2 32.0(11) . .
C40 O18 P3 N3 -99.6(9) . .
C40 O18 P3 O15 147.4(9) . .
N3 P3 N2 P2 16.0(7) . .
O15 P3 N2 P2 143.5(5) . .
O18 P3 N2 P2 -113.3(6) . .
O12 P2 N2 P3 105.2(5) . .
O9 P2 N2 P3 -146.6(4) . .
N1 P2 N2 P3 -18.3(7) . .
N3 P1 N1 P2 10.8(7) . .
O6 P1 N1 P2 138.6(5) . .
O3 P1 N1 P2 -115.3(5) . .
O12 P2 N1 P1 -122.9(5) . .
O9 P2 N1 P1 131.9(5) . .
N2 P2 N1 P1 4.1(7) . .
N2 P3 N3 P1 0.2(8) . .
O15 P3 N3 P1 -128.5(6) . .
O18 P3 N3 P1 129.0(6) . .
N1 P1 N3 P3 -13.4(8) . .
O6 P1 N3 P3 -140.5(5) . .
O3 P1 N3 P3 109.6(6) . .
P2 O12 C26 C27 -175.9(6) . .
P2 O12 C26 C25 0.9(12) . .
Mn2 O5 C8 O4 21.2(16) 5_445 .
Mn2 O5 C8 C9 -159.1(7) 5_445 .
Mn3 O4 C8 O5 -20.8(17) 5_445 .
Mn3 O4 C8 C9 159.5(7) 5_445 .
C27 C28 C23 C24 0.7(12) . .
C27 C28 C23 C22 -177.9(7) . .
O5 C8 C9 C14 9.3(15) . .
O4 C8 C9 C14 -171.0(10) . .
O5 C8 C9 C10 -166.6(10) . .
O4 C8 C9 C10 13.2(16) . .
Mn1 O10 C22 O11 -125.1(8) 7_544 .
Mn2 O10 C22 O11 7.9(9) 7_544 .
Mn1 O10 C22 C23 57.0(13) 7_544 .
Mn2 O10 C22 C23 -169.9(7) 7_544 .
Mn1 O10 C22 Mn2 -133.0(9) 7_544 7_544
Mn2 O11 C22 O10 -7.5(8) 7_544 .
Mn2 O11 C22 C23 170.4(7) 7_544 .
C24 C23 C22 O10 -165.7(8) . .
C28 C23 C22 O10 12.9(12) . .
C24 C23 C22 O11 16.5(13) . .
C28 C23 C22 O11 -165.0(8) . .
C27 C26 C25 C24 -2.6(14) . .
O12 C26 C25 C24 -179.3(8) . .
C20 C21 C16 C17 -0.2(16) . .
C20 C21 C16 C15 180.0(11) . .
C38 C37 C42 C41 1.5(13) . .
C36 C37 C42 C41 175.7(9) . .
Mn1 O7 C15 O8 4(2) . .
Mn1 O7 C15 C16 -170.3(8) . .
Mn2 O8 C15 O7 18.2(18) . .
Mn2 O8 C15 C16 -167.3(7) . .
C21 C16 C15 O7 -7.2(16) . .
C17 C16 C15 O7 173.0(11) . .
C21 C16 C15 O8 178.1(9) . .
C17 C16 C15 O8 -1.7(14) . .
C42 C37 C38 C39 0.0(15) . .
C36 C37 C38 C39 -174.0(9) . .
C10 C11 C12 O6 -173.8(10) . .
C10 C11 C12 C13 4.1(18) . .
P1 O6 C12 C11 -102.8(11) . .
P1 O6 C12 C13 79.3(11) . .
C14 C13 C12 C11 -1.1(17) . .
C14 C13 C12 O6 176.8(10) . .
C26 C25 C24 C23 3.9(15) . .
C28 C23 C24 C25 -3.0(13) . .
C22 C23 C24 C25 175.5(9) . .
C37 C38 C39 C40 -0.4(16) . .
P3 O15 C33 C32 -117.0(10) . .
P3 O15 C33 C34 64.4(13) . .
P1 O3 C5 C6 -142.3(8) . .
P1 O3 C5 C4 34.7(16) . .
C16 C21 C20 C19 -0.3(18) . .
Mn1 O16 C36 O17 -47(2) 5_445 .
Mn1 O16 C36 C37 142.3(12) 5_445 .
Mn1 O17 C36 O16 -13.6(16) 7_544 .
Mn1 O17 C36 C37 157.9(6) 7_544 .
C38 C37 C36 O16 166.8(13) . .
C42 C37 C36 O16 -7.1(17) . .
C38 C37 C36 O17 -4.6(14) . .
C42 C37 C36 O17 -178.4(8) . .
C31 C30 C35 C34 -4.0(17) . .
C29 C30 C35 C34 175.4(10) . .
C19 C18 C17 C16 -4.1(15) . .
C21 C16 C17 C18 2.5(15) . .
C15 C16 C17 C18 -177.7(10) . .
C35 C30 C31 C32 3.2(18) . .
C29 C30 C31 C32 -176.2(11) . .
C3 C2 C7 C6 1.1(16) . .
C1 C2 C7 C6 -173.9(9) . .
C37 C42 C41 C40 -2.7(15) . .
C10 C9 C14 C13 -3.1(17) . .
C8 C9 C14 C13 -179.1(10) . .
C12 C13 C14 C9 0.6(17) . .
C42 C41 C40 C39 2.3(16) . .
C42 C41 C40 O18 179.2(8) . .
C38 C39 C40 C41 -0.8(16) . .
C38 C39 C40 O18 -177.6(9) . .
P3 O18 C40 C41 79.9(12) . .
P3 O18 C40 C39 -103.3(11) . .
C30 C35 C34 C33 3.6(17) . .
C32 C33 C34 C35 -2.5(17) . .
O15 C33 C34 C35 176.0(10) . .
O3 C5 C6 C7 179.2(9) . .
C4 C5 C6 C7 2.1(16) . .
C2 C7 C6 C5 -0.6(15) . .
C25 C26 C27 C28 0.3(13) . .
O12 C26 C27 C28 177.3(7) . .
C23 C28 C27 C26 0.7(11) . .
C6 C5 C4 C3 -4(2) . .
O3 C5 C4 C3 179.0(13) . .
C21 C20 C19 C18 -1.5(18) . .
C21 C20 C19 O9 -175.8(10) . .
C17 C18 C19 C20 3.7(16) . .
C17 C18 C19 O9 177.9(9) . .
P2 O9 C19 C20 -121.0(10) . .
P2 O9 C19 C18 64.6(12) . .
C30 C31 C32 C33 -2.1(19) . .
C34 C33 C32 C31 1.7(19) . .
O15 C33 C32 C31 -176.9(11) . .
C5 C4 C3 C2 5(2) . .
C7 C2 C3 C4 -3(2) . .
C1 C2 C3 C4 171.6(13) . .
Mn3 O2 C1 O1 -92(2) 4_574 .
Mn3 O2 C1 C2 83(2) 4_574 .
Mn2 O1 C1 O2 9.3(12) 4_574 .
Mn2 O1 C1 C2 -166.1(8) 4_574 .
C3 C2 C1 O2 -168.0(12) . .
C7 C2 C1 O2 6.7(16) . .
C3 C2 C1 O1 7.2(17) . .
C7 C2 C1 O1 -178.1(10) . .
C14 C9 C10 C11 6.3(18) . .
C8 C9 C10 C11 -177.9(11) . .
C12 C11 C10 C9 -6.8(18) . .
Mn3 O14 C29 O13 -110(3) 4_574 .
Mn3 O14 C29 C30 70(4) 4_574 .
Mn3 O13 C29 O14 18.8(17) . .
Mn3 O13 C29 C30 -161.5(8) . .
C31 C30 C29 O14 2.7(18) . .
C35 C30 C29 O14 -176.6(12) . .
C31 C30 C29 O13 -177.0(11) . .
C35 C30 C29 O13 3.7(16) . .
C50 C45 C46 C47 0.2(4) . .
C44 C45 C46 C47 -179.7(5) . .
C48 C47 C46 C45 0.0(4) . .
C50 C45 C44 O23 150(4) . .
C46 C45 C44 O23 -30(4) . .
C50 C45 C44 C43 -40(6) . .
C46 C45 C44 C43 139(6) . .
C46 C47 C48 C49 0.1(8) . .
C50 C49 C48 C47 -0.5(12) . .
C46 C45 C50 C49 -0.6(9) . .
C44 C45 C50 C49 179.3(9) . .
C48 C49 C50 C45 0.8(12) . .

loop_
_platon_squeeze_void_nr
_platon_squeeze_void_average_x
_platon_squeeze_void_average_y
_platon_squeeze_void_average_z
_platon_squeeze_void_volume
_platon_squeeze_void_count_electrons
1 0.064 -0.010 -0.003 11879.1 889.5
